data_7203968
loop_
_publ_author_name
'John, Derek E.'
'Moore, Adrian J.'
'Bryce, Martin R.'
'Batsanov, Andrei S.'
'Leech, Michael A.'
'Howard, Judith A. K.'

_publ_section_title
;
 New bi(tetrathiafulvalenyl) derivatives and their radical cations:
 synthetic and X-ray structural studies
;
_journal_issue 6
_journal_name_full 'Journal of Materials Chemistry'
_journal_page_first 1273
_journal_paper_doi 10.1039/b000790k
_journal_volume 10
_journal_year 2000
_chemical_formula_moiety 'C18 H14 S12 1+, Cl O4 1-'
_chemical_formula_sum 'C18 H14 Cl O4 S12'
_chemical_formula_weight 714.46
_chemical_name_systematic
; 4-bis(5-methyl-4',5'-ethylenedithiotetrathiafulvalenyl)
 perchlorate 
;
_space_group_IT_number 18
_symmetry_cell_setting orthorhombic
_symmetry_space_group_name_Hall 'P 2 2ab'
_symmetry_space_group_name_H-M 'P 21 21 2'
_atom_sites_solution_hydrogens geom
_atom_sites_solution_primary direct
_atom_sites_solution_secondary difmap
_audit_creation_method SHELXL
_cell_angle_alpha 90.00
_cell_angle_beta 90.00
_cell_angle_gamma 90.00
_cell_formula_units_Z 2
_cell_length_a 11.074(3)
_cell_length_b 24.139(7)
_cell_length_c 4.876(2)
_cell_measurement_reflns_used 21
_cell_measurement_temperature 150(2)
_cell_measurement_theta_max 23.6
_cell_measurement_theta_min 8.2
_cell_volume 1303.4(7)
_computing_cell_refinement MSC/AFC
_computing_data_collection MSC/AFC
_computing_data_reduction TEXSAN
_computing_molecular_graphics SHELXTL
_computing_publication_material SHELXTL
_computing_structure_refinement 'SHELXL-93 (Sheldrick, 1993)'
_computing_structure_solution 'SHELXS-86 (Sheldrick, 1990)'
_diffrn_ambient_temperature 150(2)
_diffrn_measurement_device 'Rigaku AFC6S 4-circle diffractometer'
_diffrn_measurement_method '2\q/\w scans'
_diffrn_radiation_monochromator graphite
_diffrn_radiation_source 'fine-focus sealed tube'
_diffrn_radiation_type CuK\a
_diffrn_radiation_wavelength 1.54184
_diffrn_reflns_av_R_equivalents 0.0609
_diffrn_reflns_av_sigmaI/netI 0.0822
_diffrn_reflns_limit_h_max 12
_diffrn_reflns_limit_h_min -13
_diffrn_reflns_limit_k_max 27
_diffrn_reflns_limit_k_min -30
_diffrn_reflns_limit_l_max 5
_diffrn_reflns_limit_l_min -1
_diffrn_reflns_number 1429
_diffrn_reflns_theta_max 74.90
_diffrn_reflns_theta_min 3.66
_diffrn_standards_decay_% 0
_diffrn_standards_interval_count 150
_diffrn_standards_number 3
_exptl_absorpt_coefficient_mu 10.545
_exptl_absorpt_correction_T_max 1.0000
_exptl_absorpt_correction_T_min 0.5506
_exptl_absorpt_correction_type psi-scan
_exptl_crystal_colour purple
_exptl_crystal_density_diffrn 1.820
_exptl_crystal_description plate
_exptl_crystal_F_000 726
_exptl_crystal_size_max 0.30
_exptl_crystal_size_mid 0.08
_exptl_crystal_size_min 0.02
_refine_diff_density_max 1.518
_refine_diff_density_min -.936
_refine_diff_density_rms .232
_refine_ls_abs_structure_details 'Flack H D (1983), Acta Cryst. A39, 876-881'
_refine_ls_abs_structure_Flack -0.04(24)
_refine_ls_extinction_method none
_refine_ls_goodness_of_fit_all 1.063
_refine_ls_goodness_of_fit_obs 1.098
_refine_ls_hydrogen_treatment constr
_refine_ls_matrix_type full
_refine_ls_number_parameters 129
_refine_ls_number_reflns 1277
_refine_ls_number_restraints 0
_refine_ls_restrained_S_all 1.122
_refine_ls_restrained_S_obs 1.098
_refine_ls_R_factor_all 0.1737
_refine_ls_R_factor_obs 0.1276
_refine_ls_shift/esd_max 0.000
_refine_ls_shift/esd_mean 0.000
_refine_ls_structure_factor_coef Fsqd
_refine_ls_weighting_details 'w=1/[\s^2^(Fo^2^)+(0.2335P)^2^+23.2910P] where P=(Fo^2^+2Fc^2^)/3'
_refine_ls_weighting_scheme calc
_refine_ls_wR_factor_all 0.4067
_refine_ls_wR_factor_obs 0.3278
_reflns_number_observed 893
_reflns_number_total 1288
_reflns_observed_criterion >2sigma(I)
_cod_data_source_file b000790k.txt
_cod_data_source_block 8.ClO4
_cod_depositor_comments
;
The following automatic conversions were performed:
'_symmetry_cell_setting' value 'Orthorhombic' changed to 'orthorhombic'
according to '/home/adriana/struct/CIF-dictionaries/cif_core.dic'
dictionary named 'cif_core.dic' version 2.4.1 from 2010-06-29.

Automatic conversion script
Id: cif_fix_enum 1555 2011-01-17 13:19:09Z saulius 

The following automatic conversions were performed:

'_refine_ls_weighting_scheme' value 'calc
w=1/[\s^2^(Fo^2^)+(0.2335P)^2^+23.2910P] where P=(Fo^2^+2Fc^2^)/3'
was changed to 'calc'. New tag '_refine_ls_weighting_details' was
created. The value of the new tag was set to
'w=1/[\s^2^(Fo^2^)+(0.2335P)^2^+23.2910P] where P=(Fo^2^+2Fc^2^)/3'.

Automatic conversion script
Id: cif_fix_values 3143 2015-03-26 13:38:13Z robertas 
;
_cod_original_sg_symbol_H-M P2(1)2(1)2
_cod_database_code 7203968

loop_
_symmetry_equiv_pos_as_xyz
'x, y, z'
'-x, -y, z'
'-x+1/2, y+1/2, -z'
'x+1/2, -y+1/2, -z'

loop_
_atom_site_aniso_label
_atom_site_aniso_U_11
_atom_site_aniso_U_22
_atom_site_aniso_U_33
_atom_site_aniso_U_23
_atom_site_aniso_U_13
_atom_site_aniso_U_12
S1 0.046(4) 0.041(3) 0.113(7) 0.016(4) -0.033(5) -0.010(3)
S2 0.028(3) 0.086(5) 0.053(4) 0.013(4) -0.006(3) 0.002(3)
S3 0.036(3) 0.054(3) 0.070(5) 0.005(4) -0.013(4) -0.008(3)
S4 0.034(3) 0.070(4) 0.049(4) 0.010(4) -0.009(3) 0.012(3)
S5 0.040(3) 0.068(4) 0.055(4) 0.000(4) 0.002(3) -0.008(3)
S6 0.045(4) 0.100(6) 0.058(5) -0.011(5) -0.005(4) 0.033(4)
C3 0.039(15) 0.087(20) 0.085(25) -0.002(21) -0.001(18) -0.009(14)
C7 0.012(12) 0.133(27) 0.083(22) -0.046(23) 0.003(15) 0.028(14)
C8 0.067(18) 0.054(15) 0.044(15) 0.025(15) -0.021(16) 0.016(13)
C9 0.022(12) 0.056(15) 0.099(26) 0.015(18) 0.024(16) -0.001(10)

loop_
_atom_site_label
_atom_site_type_symbol
_atom_site_fract_x
_atom_site_fract_y
_atom_site_fract_z
_atom_site_U_iso_or_equiv
_atom_site_thermal_displace_type
_atom_site_occupancy
_atom_site_calc_flag
_atom_site_refinement_flags
_atom_site_disorder_group
S1 S 0.5505(6) 0.5785(2) 0.3884(21) 0.067(3) Uani 1 d . .
S2 S 0.3277(5) 0.6124(3) 0.1202(16) 0.056(2) Uani 1 d . .
S3 S 0.5596(6) 0.6962(3) 0.7111(16) 0.053(2) Uani 1 d . .
S4 S 0.3271(5) 0.7266(3) 0.4628(15) 0.051(2) Uani 1 d . .
S5 S 0.5709(6) 0.7941(3) 1.0745(16) 0.054(2) Uani 1 d . .
S6 S 0.2900(6) 0.8266(4) 0.7898(17) 0.068(2) Uani 1 d . .
C1 C 0.4418(26) 0.6303(11) 0.3523(63) 0.058(7) Uiso 1 d . .
C2 C 0.4747(22) 0.5270(9) 0.1978(53) 0.043(6) Uiso 1 d . .
C3 C 0.3712(25) 0.5441(13) 0.0586(79) 0.070(9) Uani 1 d . .
C4 C 0.4427(21) 0.6786(9) 0.4798(53) 0.041(6) Uiso 1 d . .
C5 C 0.4912(21) 0.7555(9) 0.8345(51) 0.039(6) Uiso 1 d . .
C6 C 0.3801(22) 0.7702(10) 0.7261(60) 0.046(6) Uiso 1 d . .
C7 C 0.2918(20) 0.5082(15) -0.1101(70) 0.076(10) Uani 1 d . .
H71 H 0.2688(20) 0.5278(15) -0.2781(70) 0.114 Uiso 1 d R .
H72 H 0.2190(20) 0.4988(15) -0.0053(70) 0.114 Uiso 1 d R .
H73 H 0.3350(20) 0.4741(15) -0.1580(70) 0.114 Uiso 1 d R .
C8 C 0.5118(26) 0.8620(10) 1.0007(58) 0.055(8) Uani 1 d . .
H81 H 0.5531(26) 0.8896(10) 1.1182(58) 0.072 Uiso 1 d R .
H82 H 0.5326(26) 0.8708(10) 0.8080(58) 0.072 Uiso 1 d R .
C9 C 0.3758(20) 0.8690(11) 1.0264(75) 0.059(9) Uani 1 d . .
H91 H 0.3547(20) 0.9085(11) 0.9986(75) 0.077 Uiso 1 d R .
H92 H 0.3533(20) 0.8589(11) 1.2164(75) 0.077 Uiso 1 d R .
Cl Cl 0.9833(14) 0.4923(6) 0.4086(24) 0.051(3) Uiso 0.50 d P .
O1 O 1.0000 0.5000 0.1169(60) 0.058(7) Uiso 1 d S .
O2 O 0.8918(34) 0.4551(15) 0.4638(95) 0.061(10) Uiso 0.50 d P .
O3 O 0.9577(61) 0.5440(27) 0.5337(146) 0.115(24) Uiso 0.50 d P .
O4 O 1.0943(48) 0.4662(20) 0.4940(119) 0.075(14) Uiso 0.50 d P .

loop_
_atom_type_symbol
_atom_type_description
_atom_type_scat_dispersion_real
_atom_type_scat_dispersion_imag
_atom_type_scat_source
C C .0181 .0091 'International Tables Vol C Tables 4.2.6.8 and 6.1.1.4'
H H .0000 .0000 'International Tables Vol C Tables 4.2.6.8 and 6.1.1.4'
O O .0492 .0322 'International Tables Vol C Tables 4.2.6.8 and 6.1.1.4'
S S .3331 .5567 'International Tables Vol C Tables 4.2.6.8 and 6.1.1.4'
Cl Cl .3639 .7018 'International Tables Vol C Tables 4.2.6.8 and 6.1.1.4'

loop_
_geom_angle_atom_site_label_1
_geom_angle_atom_site_label_2
_geom_angle_atom_site_label_3
_geom_angle
_geom_angle_site_symmetry_1
_geom_angle_site_symmetry_3
_geom_angle_publ_flag
C1 S1 C2 97.1(12) . . ?
C3 S2 C1 98.3(14) . . ?
C5 S3 C4 95.7(11) . . ?
C4 S4 C6 96.8(12) . . ?
C5 S5 C8 99.7(13) . . ?
C6 S6 C9 105.0(12) . . ?
C4 C1 S1 125.5(23) . . ?
C4 C1 S2 121.8(21) . . ?
S1 C1 S2 112.8(15) . . ?
C3 C2 C2 126.6(26) . 2_665 ?
C3 C2 S1 116.1(20) . . ?
C2 C2 S1 117.3(21) 2_665 . ?
C2 C3 C7 125.8(28) . . ?
C2 C3 S2 115.0(24) . . ?
C7 C3 S2 119.0(23) . . ?
C1 C4 S4 124.3(21) . . ?
C1 C4 S3 121.1(20) . . ?
S4 C4 S3 114.3(13) . . ?
C6 C5 S3 117.9(20) . . ?
C6 C5 S5 124.8(19) . . ?
S3 C5 S5 117.2(14) . . ?
C5 C6 S6 130.5(21) . . ?
C5 C6 S4 115.0(19) . . ?
S6 C6 S4 114.3(15) . . ?
C9 C8 S5 116.4(20) . . ?
C8 C9 S6 113.8(22) . . ?
Cl Cl O3 97.5(45) 2_765 2_765 ?
Cl Cl O2 168.1(23) 2_765 . ?
O3 Cl O2 80.4(35) 2_765 . ?
Cl Cl O4 85.5(40) 2_765 2_765 ?
O3 Cl O4 133.2(34) 2_765 2_765 ?
O2 Cl O4 87.5(27) . 2_765 ?
Cl Cl O3 61.0(37) 2_765 . ?
O3 Cl O3 120.7(58) 2_765 . ?
O2 Cl O3 110.0(33) . . ?
O4 Cl O3 27.0(31) 2_765 . ?
Cl Cl O4 73.3(38) 2_765 . ?
O3 Cl O4 27.0(35) 2_765 . ?
O2 Cl O4 106.6(27) . . ?
O4 Cl O4 139.3(42) 2_765 . ?
O3 Cl O4 115.5(31) . . ?
Cl Cl O1 79.5(6) 2_765 . ?
O3 Cl O1 120.2(34) 2_765 . ?
O2 Cl O1 111.7(21) . . ?
O4 Cl O1 106.3(25) 2_765 . ?
O3 Cl O1 109.5(30) . . ?
O4 Cl O1 103.4(25) . . ?
Cl Cl O2 8.6(17) 2_765 2_765 ?
O3 Cl O2 91.1(34) 2_765 2_765 ?
O2 Cl O2 160.6(34) . 2_765 ?
O4 Cl O2 85.6(26) 2_765 2_765 ?
O3 Cl O2 59.7(30) . 2_765 ?
O4 Cl O2 68.3(23) . 2_765 ?
O1 Cl O2 87.7(15) . 2_765 ?
Cl O1 Cl 20.9(11) 2_765 . ?
Cl O2 O3 46.5(26) . 2_765 ?
Cl O2 Cl 3.3(6) . 2_765 ?
O3 O2 Cl 46.1(26) 2_765 2_765 ?
O4 O3 Cl 93.0(95) 2_765 2_765 ?
O4 O3 Cl 73.7(83) 2_765 . ?
Cl O3 Cl 21.5(17) 2_765 . ?
O4 O3 O2 143.8(100) 2_765 2_765 ?
Cl O3 O2 53.1(28) 2_765 2_765 ?
Cl O3 O2 74.3(34) . 2_765 ?
O3 O4 Cl 79.4(83) 2_765 2_765 ?
O3 O4 Cl 60.0(79) 2_765 . ?
Cl O4 Cl 21.3(13) 2_765 . ?

loop_
_geom_bond_atom_site_label_1
_geom_bond_atom_site_label_2
_geom_bond_distance
_geom_bond_site_symmetry_2
_geom_bond_publ_flag
S1 C1 1.74(3) . ?
S1 C2 1.76(2) . ?
S2 C3 1.74(3) . ?
S2 C1 1.75(3) . ?
S3 C5 1.73(2) . ?
S3 C4 1.77(3) . ?
S4 C4 1.73(2) . ?
S4 C6 1.76(3) . ?
S5 C5 1.74(2) . ?
S5 C8 1.80(2) . ?
S6 C6 1.72(3) . ?
S6 C9 1.81(3) . ?
C1 C4 1.32(3) . ?
C2 C3 1.39(4) . ?
C2 C2 1.42(5) 2_665 ?
C3 C7 1.48(4) . ?
C5 C6 1.39(3) . ?
C8 C9 1.52(4) . ?
Cl Cl 0.53(3) 2_765 ?
Cl O3 1.25(6) 2_765 ?
Cl O2 1.38(4) . ?
Cl O4 1.39(5) 2_765 ?
Cl O3 1.42(7) . ?
Cl O4 1.44(5) . ?
Cl O1 1.45(3) . ?
Cl O2 1.90(4) 2_765 ?
O1 Cl 1.45(3) 2_765 ?
O2 O3 1.70(8) 2_765 ?
O2 Cl 1.90(4) 2_765 ?
O3 O4 0.65(8) 2_765 ?
O3 Cl 1.25(6) 2_765 ?
O3 O2 1.70(8) 2_765 ?
O4 O3 0.65(8) 2_765 ?
O4 Cl 1.39(5) 2_765 ?
